data_7700524
loop_
_publ_author_name
'Yuvaraj, K.'
'Jones, Cameron'

_publ_section_title
;
 Synthesis and reactivity of boryl substituted silaimines.
;
_journal_issue 31
_journal_name_full 'Dalton transactions (Cambridge, England : 2003)'
_journal_page_first 11961
_journal_page_last 11965
_journal_paper_doi 10.1039/c9dt02657f
_journal_volume 48
_journal_year 2019
_chemical_formula_moiety 'C36 H58 B N5 O Si'
_chemical_formula_sum 'C36 H58 B N5 O Si'
_chemical_formula_weight 615.77
_space_group_crystal_system monoclinic
_space_group_IT_number 14
_space_group_name_Hall '-P 2yn'
_space_group_name_H-M_alt 'P 1 21/n 1'
_symmetry_space_group_name_Hall '-P 2yn'
_symmetry_space_group_name_H-M 'P 1 21/n 1'
_atom_sites_solution_hydrogens mixed
_audit_creation_method SHELXL-2018/3
_audit_update_record
;
2019-06-24 deposited with the CCDC.    2019-07-12 downloaded from the CCDC.
;
_cell_angle_alpha 90
_cell_angle_beta 99.935(2)
_cell_angle_gamma 90
_cell_formula_units_Z 4
_cell_length_a 12.6357(2)
_cell_length_b 20.6176(3)
_cell_length_c 14.6141(3)
_cell_measurement_reflns_used 9555
_cell_measurement_temperature 123(2)
_cell_measurement_theta_max 76.7450
_cell_measurement_theta_min 3.7280
_cell_volume 3750.14(11)
_computing_cell_refinement 'CrysAlisPro 1.171.40.49a (Rigaku OD, 2019)'
_computing_data_collection 'CrysAlisPro 1.171.40.49a (Rigaku OD, 2019)'
_computing_data_reduction 'CrysAlisPro 1.171.40.49a (Rigaku OD, 2019)'
_computing_structure_refinement 'SHELXL-2018/3 (Sheldrick, 2018)'
_computing_structure_solution 'SHEXLS-2018/3 (Sheldrick, 2018)'
_diffrn_ambient_temperature 123(2)
_diffrn_detector_area_resol_mean 10.0000
_diffrn_measured_fraction_theta_full 1.000
_diffrn_measured_fraction_theta_max 0.992
_diffrn_measurement_device_type 'XtaLAB Synergy, Dualflex, HyPix'
_diffrn_measurement_method '\w scans'
_diffrn_radiation_type CuK\a
_diffrn_radiation_wavelength 1.54184
_diffrn_reflns_av_R_equivalents 0.0584
_diffrn_reflns_av_unetI/netI 0.0322
_diffrn_reflns_Laue_measured_fraction_full 1.000
_diffrn_reflns_Laue_measured_fraction_max 0.992
_diffrn_reflns_limit_h_max 15
_diffrn_reflns_limit_h_min -15
_diffrn_reflns_limit_k_max 25
_diffrn_reflns_limit_k_min -25
_diffrn_reflns_limit_l_max 18
_diffrn_reflns_limit_l_min -17
_diffrn_reflns_number 33263
_diffrn_reflns_point_group_measured_fraction_full 1.000
_diffrn_reflns_point_group_measured_fraction_max 0.992
_diffrn_reflns_theta_full 67.684
_diffrn_reflns_theta_max 72.292
_diffrn_reflns_theta_min 3.745
_diffrn_source 'micro-focus sealed X-ray tube'
_exptl_absorpt_coefficient_mu 0.795
_exptl_absorpt_correction_T_max 1.00000
_exptl_absorpt_correction_T_min 0.16237
_exptl_absorpt_correction_type multi-scan
_exptl_absorpt_process_details
;
CrysAlisPro 1.171.40.49a (Rigaku Oxford Diffraction, 2019)
Empirical absorption correction using spherical harmonics,
 implemented in SCALE3 ABSPACK scaling algorithm.
;
_exptl_crystal_colour colourless
_exptl_crystal_density_diffrn 1.091
_exptl_crystal_description prism
_exptl_crystal_F_000 1344
_exptl_crystal_size_max 0.162
_exptl_crystal_size_mid 0.131
_exptl_crystal_size_min 0.063
_refine_diff_density_max 0.716
_refine_diff_density_min -0.426
_refine_diff_density_rms 0.101
_refine_ls_extinction_method none
_refine_ls_goodness_of_fit_ref 1.046
_refine_ls_hydrogen_treatment mixed
_refine_ls_matrix_type full
_refine_ls_number_parameters 420
_refine_ls_number_reflns 8701
_refine_ls_number_restraints 1
_refine_ls_restrained_S_all 1.046
_refine_ls_R_factor_all 0.0832
_refine_ls_R_factor_gt 0.0686
_refine_ls_shift/su_max 0.000
_refine_ls_shift/su_mean 0.000
_refine_ls_structure_factor_coef Fsqd
_refine_ls_weighting_details 'w=1/[\s^2^(Fo^2^)+(0.1720P)^2^+0.2016P] where P=(Fo^2^+2Fc^2^)/3'
_refine_ls_weighting_scheme calc
_refine_ls_wR_factor_gt 0.2001
_refine_ls_wR_factor_ref 0.2249
_reflns_Friedel_coverage 0.000
_reflns_number_gt 7105
_reflns_number_total 8701
_reflns_threshold_expression 'I > 2\s(I)'
_cod_data_source_file c9dt02657f2.cif
_cod_data_source_block cj1373
_cod_depositor_comments 'Adding full bibliography for 7700519--7700526.cif.'
_cod_database_code 7700524
_shelx_shelxl_version_number 2018/3
_shelx_space_group_comment
;
The symmetry employed for this shelxl refinement is uniquely defined
by the following loop, which should always be used as a source of
symmetry information in preference to the above space-group names.
They are only intended as comments.
;
_oxdiff_twin_integration_method simultaneous
_twin_special_details
;
Component 2 rotated by 179.8471\% 
 around [0.58 -0.00 0.82] (reciprocal) or [0.71 -0.00 0.71] (direct)
;

loop_
_space_group_symop_operation_xyz
'x, y, z'
'-x+1/2, y+1/2, -z+1/2'
'-x, -y, -z'
'x-1/2, -y-1/2, z-1/2'

loop_
_atom_site_label
_atom_site_type_symbol
_atom_site_fract_x
_atom_site_fract_y
_atom_site_fract_z
_atom_site_U_iso_or_equiv
_atom_site_adp_type
_atom_site_occupancy
_atom_site_site_symmetry_order
_atom_site_calc_flag
_atom_site_refinement_flags_posn
_atom_site_refinement_flags_adp
Si1 Si 0.92588(5) 0.15714(3) 0.52930(5) 0.0242(2) Uani 1 1 d . .
O1 O 0.90616(15) 0.23126(8) 0.49136(14) 0.0345(4) Uani 1 1 d D .
N1 N 1.09467(16) 0.27145(9) 0.69470(14) 0.0236(4) Uani 1 1 d . .
N2 N 1.16125(15) 0.17919(8) 0.76810(13) 0.0217(4) Uani 1 1 d . .
N3 N 0.80884(16) 0.12348(10) 0.55429(16) 0.0294(5) Uani 1 1 d . .
N4 N 0.93461(17) 0.09973(10) 0.44441(15) 0.0286(5) Uani 1 1 d . .
N5 N 1.03473(16) 0.15767(9) 0.61748(15) 0.0263(4) Uani 1 1 d . .
C1 C 1.16394(19) 0.28718(11) 0.77853(17) 0.0257(5) Uani 1 1 d . .
H1A H 1.180062 0.329928 0.800937 0.031 Uiso 1 1 calc R U
C2 C 1.20343(19) 0.23268(11) 0.82162(16) 0.0254(5) Uani 1 1 d . .
H2 H 1.251964 0.230641 0.878947 0.030 Uiso 1 1 calc R U
C3 C 1.05224(19) 0.32201(11) 0.63236(17) 0.0254(5) Uani 1 1 d . .
C4 C 0.9690(2) 0.36176(11) 0.65411(19) 0.0309(6) Uani 1 1 d . .
C5 C 0.9280(2) 0.41028(13) 0.5904(2) 0.0401(7) Uani 1 1 d . .
H5A H 0.872300 0.437762 0.603823 0.048 Uiso 1 1 calc R U
C6 C 0.9668(3) 0.41883(13) 0.5092(2) 0.0416(7) Uani 1 1 d . .
H6 H 0.936141 0.451097 0.466278 0.050 Uiso 1 1 calc R U
C7 C 1.0501(3) 0.38086(13) 0.48937(19) 0.0376(6) Uani 1 1 d . .
H7 H 1.077093 0.388011 0.433453 0.045 Uiso 1 1 calc R U
C8 C 1.0954(2) 0.33180(11) 0.55067(18) 0.0295(5) Uani 1 1 d . .
C9 C 0.9238(2) 0.35414(12) 0.7432(2) 0.0354(6) Uani 1 1 d . .
H9 H 0.947012 0.310900 0.770551 0.042 Uiso 1 1 calc R U
C10 C 0.8004(3) 0.35621(16) 0.7266(3) 0.0495(8) Uani 1 1 d . .
H10A H 0.775931 0.400461 0.710074 0.074 Uiso 1 1 calc R U
H10B H 0.774753 0.342873 0.783314 0.074 Uiso 1 1 calc R U
H10C H 0.771839 0.326635 0.675825 0.074 Uiso 1 1 calc R U
C11 C 0.9688(3) 0.40669(15) 0.8145(2) 0.0481(8) Uani 1 1 d . .
H11A H 1.047035 0.402113 0.830539 0.072 Uiso 1 1 calc R U
H11B H 0.936893 0.401625 0.870606 0.072 Uiso 1 1 calc R U
H11C H 0.951177 0.449708 0.787637 0.072 Uiso 1 1 calc R U
C12 C 1.1884(2) 0.29065(13) 0.52863(19) 0.0349(6) Uani 1 1 d . .
H12 H 1.174699 0.244945 0.546258 0.042 Uiso 1 1 calc R U
C13 C 1.2948(3) 0.31144(16) 0.5875(2) 0.0469(7) Uani 1 1 d . .
H13A H 1.311318 0.356076 0.571699 0.070 Uiso 1 1 calc R U
H13B H 1.352262 0.282522 0.575122 0.070 Uiso 1 1 calc R U
H13C H 1.289128 0.309060 0.653446 0.070 Uiso 1 1 calc R U
C14 C 1.1972(3) 0.29030(17) 0.4254(2) 0.0513(8) Uani 1 1 d . .
H14A H 1.127843 0.277928 0.388521 0.077 Uiso 1 1 calc R U
H14B H 1.252236 0.259051 0.414750 0.077 Uiso 1 1 calc R U
H14C H 1.217089 0.333691 0.406874 0.077 Uiso 1 1 calc R U
C15 C 1.19623(18) 0.11402(10) 0.79141(17) 0.0246(5) Uani 1 1 d . .
C16 C 1.1480(2) 0.07896(12) 0.85545(18) 0.0293(5) Uani 1 1 d . .
C17 C 1.1852(2) 0.01578(12) 0.8776(2) 0.0348(6) Uani 1 1 d . .
H17 H 1.153818 -0.009000 0.920777 0.042 Uiso 1 1 calc R U
C18 C 1.2661(2) -0.01086(12) 0.8381(2) 0.0366(6) Uani 1 1 d . .
H18 H 1.290435 -0.053614 0.854381 0.044 Uiso 1 1 calc R U
C19 C 1.3125(2) 0.02440(12) 0.7747(2) 0.0346(6) Uani 1 1 d . .
H19 H 1.368099 0.005373 0.747477 0.042 Uiso 1 1 calc R U
C20 C 1.27870(19) 0.08738(11) 0.75003(18) 0.0273(5) Uani 1 1 d . .
C21 C 1.0594(2) 0.10779(13) 0.9011(2) 0.0348(6) Uani 1 1 d . .
H21 H 1.038239 0.150280 0.870290 0.042 Uiso 1 1 calc R U
C22 C 0.9592(2) 0.06458(16) 0.8887(2) 0.0443(7) Uani 1 1 d . .
H22A H 0.931167 0.059178 0.822330 0.066 Uiso 1 1 calc R U
H22B H 0.904285 0.084866 0.919087 0.066 Uiso 1 1 calc R U
H22C H 0.978185 0.022054 0.916779 0.066 Uiso 1 1 calc R U
C23 C 1.1016(3) 0.12121(16) 1.0042(2) 0.0492(8) Uani 1 1 d . .
H23A H 1.123363 0.080299 1.036094 0.074 Uiso 1 1 calc R U
H23B H 1.044774 0.141473 1.032329 0.074 Uiso 1 1 calc R U
H23C H 1.163537 0.150445 1.010033 0.074 Uiso 1 1 calc R U
C24 C 1.3333(2) 0.12741(13) 0.68428(19) 0.0329(6) Uani 1 1 d . .
H24 H 1.279480 0.159284 0.652622 0.039 Uiso 1 1 calc R U
C25 C 1.4262(2) 0.16606(15) 0.7403(2) 0.0428(7) Uani 1 1 d . .
H25A H 1.398705 0.193566 0.785633 0.064 Uiso 1 1 calc R U
H25B H 1.459414 0.193316 0.698159 0.064 Uiso 1 1 calc R U
H25C H 1.479919 0.136007 0.772979 0.064 Uiso 1 1 calc R U
C26 C 1.3734(2) 0.08763(16) 0.6089(2) 0.0426(7) Uani 1 1 d . .
H26A H 1.430314 0.058117 0.637661 0.064 Uiso 1 1 calc R U
H26B H 1.401778 0.116856 0.566072 0.064 Uiso 1 1 calc R U
H26C H 1.313726 0.062394 0.574488 0.064 Uiso 1 1 calc R U
C27 C 0.7688(2) 0.07904(13) 0.4834(2) 0.0357(6) Uani 1 1 d . .
H27 H 0.699839 0.059577 0.478093 0.043 Uiso 1 1 calc R U
C28 C 0.8356(2) 0.06669(13) 0.4246(2) 0.0349(6) Uani 1 1 d . .
H28 H 0.818086 0.037936 0.373470 0.042 Uiso 1 1 calc R U
C29 C 0.7390(2) 0.14582(13) 0.6185(2) 0.0357(6) Uani 1 1 d . .
C30 C 0.6475(3) 0.18747(16) 0.5662(3) 0.0494(8) Uani 1 1 d . .
H30A H 0.677685 0.223694 0.535764 0.074 Uiso 1 1 calc R U
H30B H 0.603914 0.204402 0.610220 0.074 Uiso 1 1 calc R U
H30C H 0.602329 0.160911 0.519290 0.074 Uiso 1 1 calc R U
C31 C 0.6933(3) 0.08768(16) 0.6643(3) 0.0480(8) Uani 1 1 d . .
H31A H 0.646010 0.062596 0.617015 0.072 Uiso 1 1 calc R U
H31B H 0.652288 0.103225 0.711105 0.072 Uiso 1 1 calc R U
H31C H 0.752430 0.060071 0.694245 0.072 Uiso 1 1 calc R U
C32 C 0.8073(3) 0.18597(17) 0.6949(2) 0.0484(8) Uani 1 1 d . .
H32A H 0.863739 0.158545 0.729535 0.073 Uiso 1 1 calc R U
H32B H 0.761633 0.202828 0.737252 0.073 Uiso 1 1 calc R U
H32C H 0.840224 0.222247 0.666750 0.073 Uiso 1 1 calc R U
C33 C 1.0121(2) 0.09231(13) 0.37997(19) 0.0336(6) Uani 1 1 d . .
C34 C 1.0244(3) 0.02063(14) 0.3569(2) 0.0453(7) Uani 1 1 d . .
H34A H 1.040885 -0.004402 0.414571 0.068 Uiso 1 1 calc R U
H34B H 1.082859 0.015628 0.321258 0.068 Uiso 1 1 calc R U
H34C H 0.957208 0.004734 0.319949 0.068 Uiso 1 1 calc R U
C35 C 0.9728(3) 0.12997(17) 0.2907(2) 0.0518(8) Uani 1 1 d . .
H35A H 0.902001 0.113704 0.261732 0.078 Uiso 1 1 calc R U
H35B H 1.023677 0.124272 0.247776 0.078 Uiso 1 1 calc R U
H35C H 0.967340 0.176126 0.305236 0.078 Uiso 1 1 calc R U
C36 C 1.1215(3) 0.11577(19) 0.4291(2) 0.0523(8) Uani 1 1 d . .
H36A H 1.118592 0.162566 0.440136 0.078 Uiso 1 1 calc R U
H36B H 1.175611 0.106720 0.390109 0.078 Uiso 1 1 calc R U
H36C H 1.140811 0.093128 0.488578 0.078 Uiso 1 1 calc R U
B1 B 1.0907(2) 0.20140(12) 0.68667(18) 0.0215(5) Uani 1 1 d . .
H1 H 0.946(4) 0.2597(18) 0.524(3) 0.083(15) Uiso 1 1 d D .
H5 H 1.061(4) 0.113(2) 0.632(4) 0.088(16) Uiso 1 1 d . .

loop_
_atom_site_aniso_label
_atom_site_aniso_U_11
_atom_site_aniso_U_22
_atom_site_aniso_U_33
_atom_site_aniso_U_23
_atom_site_aniso_U_13
_atom_site_aniso_U_12
Si1 0.0251(3) 0.0232(3) 0.0223(4) -0.0018(2) -0.0015(2) -0.0023(2)
O1 0.0366(10) 0.0257(8) 0.0350(10) 0.0022(7) -0.0111(8) -0.0047(7)
N1 0.0294(10) 0.0201(9) 0.0192(10) 0.0007(7) -0.0019(7) -0.0019(7)
N2 0.0270(9) 0.0148(8) 0.0216(10) -0.0018(7) -0.0005(7) -0.0015(7)
N3 0.0252(10) 0.0294(10) 0.0327(12) -0.0030(9) 0.0027(8) -0.0047(8)
N4 0.0304(10) 0.0290(10) 0.0246(11) -0.0068(8) -0.0003(8) -0.0030(8)
N5 0.0272(10) 0.0240(9) 0.0250(11) -0.0027(8) -0.0030(8) -0.0003(7)
C1 0.0296(11) 0.0237(11) 0.0217(11) -0.0035(9) -0.0016(9) -0.0029(9)
C2 0.0305(12) 0.0262(11) 0.0174(11) -0.0043(9) -0.0018(9) -0.0012(9)
C3 0.0327(12) 0.0175(9) 0.0226(12) 0.0001(8) -0.0044(9) -0.0017(8)
C4 0.0371(13) 0.0220(11) 0.0299(14) -0.0019(10) -0.0049(10) 0.0010(9)
C5 0.0474(16) 0.0252(12) 0.0427(17) 0.0044(11) -0.0061(13) 0.0078(11)
C6 0.0542(17) 0.0263(12) 0.0377(16) 0.0099(11) -0.0107(13) 0.0018(11)
C7 0.0539(16) 0.0317(13) 0.0235(13) 0.0044(10) -0.0033(11) -0.0113(12)
C8 0.0378(13) 0.0245(11) 0.0233(12) 0.0002(9) -0.0027(10) -0.0075(9)
C9 0.0380(14) 0.0274(12) 0.0402(16) -0.0007(11) 0.0053(12) 0.0049(10)
C10 0.0400(16) 0.0501(17) 0.059(2) 0.0005(15) 0.0114(15) 0.0098(13)
C11 0.0580(19) 0.0425(15) 0.0430(18) -0.0100(14) 0.0066(14) 0.0049(14)
C12 0.0441(15) 0.0326(13) 0.0289(14) 0.0003(10) 0.0087(11) -0.0077(11)
C13 0.0447(16) 0.0454(16) 0.0513(19) -0.0093(14) 0.0107(14) -0.0071(13)
C14 0.074(2) 0.0499(17) 0.0336(16) -0.0003(14) 0.0178(15) -0.0058(16)
C15 0.0270(11) 0.0220(10) 0.0215(12) 0.0015(8) -0.0050(9) -0.0013(8)
C16 0.0342(12) 0.0272(12) 0.0240(12) 0.0017(9) -0.0024(10) -0.0023(9)
C17 0.0444(15) 0.0224(11) 0.0335(14) 0.0056(10) -0.0043(11) -0.0022(10)
C18 0.0435(14) 0.0208(11) 0.0387(15) 0.0033(10) -0.0120(12) 0.0010(10)
C19 0.0323(13) 0.0298(12) 0.0368(15) -0.0068(11) -0.0077(10) 0.0065(10)
C20 0.0262(11) 0.0251(11) 0.0272(13) -0.0021(9) -0.0049(9) 0.0004(9)
C21 0.0426(14) 0.0321(13) 0.0306(14) 0.0065(10) 0.0088(11) -0.0017(11)
C22 0.0430(15) 0.0490(16) 0.0419(17) 0.0053(13) 0.0101(12) -0.0055(13)
C23 0.066(2) 0.0474(17) 0.0352(17) -0.0058(13) 0.0124(15) -0.0070(15)
C24 0.0277(12) 0.0365(13) 0.0342(14) -0.0008(11) 0.0042(10) 0.0025(10)
C25 0.0379(15) 0.0461(16) 0.0461(18) -0.0075(13) 0.0117(13) -0.0083(12)
C26 0.0354(14) 0.0533(17) 0.0380(16) -0.0091(13) 0.0034(12) -0.0001(12)
C27 0.0266(12) 0.0355(13) 0.0406(16) -0.0013(11) -0.0067(11) -0.0063(10)
C28 0.0331(13) 0.0329(12) 0.0336(14) -0.0078(11) -0.0085(11) -0.0042(10)
C29 0.0311(13) 0.0390(14) 0.0389(16) 0.0034(12) 0.0111(11) -0.0013(11)
C30 0.0391(16) 0.0511(17) 0.061(2) 0.0112(15) 0.0179(15) 0.0118(13)
C31 0.0412(16) 0.0480(16) 0.058(2) 0.0121(15) 0.0165(14) -0.0032(13)
C32 0.0504(17) 0.0591(19) 0.0396(17) -0.0111(14) 0.0189(14) -0.0035(14)
C33 0.0399(14) 0.0339(13) 0.0268(13) -0.0057(10) 0.0055(11) 0.0008(10)
C34 0.0585(18) 0.0380(15) 0.0390(16) -0.0051(13) 0.0070(14) 0.0095(13)
C35 0.075(2) 0.0486(17) 0.0327(16) 0.0058(14) 0.0116(15) 0.0047(16)
C36 0.0419(17) 0.075(2) 0.0427(18) -0.0164(16) 0.0160(14) -0.0119(15)
B1 0.0228(11) 0.0216(11) 0.0197(12) -0.0002(9) 0.0030(9) -0.0019(9)

loop_
_atom_type_symbol
_atom_type_description
_atom_type_scat_dispersion_real
_atom_type_scat_dispersion_imag
_atom_type_scat_source
C C 0.0181 0.0091 'International Tables Vol C Tables 4.2.6.8 and 6.1.1.4'
H H 0.0000 0.0000 'International Tables Vol C Tables 4.2.6.8 and 6.1.1.4'
B B 0.0090 0.0039 'International Tables Vol C Tables 4.2.6.8 and 6.1.1.4'
N N 0.0311 0.0180 'International Tables Vol C Tables 4.2.6.8 and 6.1.1.4'
O O 0.0492 0.0322 'International Tables Vol C Tables 4.2.6.8 and 6.1.1.4'
Si Si 0.2541 0.3302 'International Tables Vol C Tables 4.2.6.8 and 6.1.1.4'

loop_
_geom_angle_atom_site_label_1
_geom_angle_atom_site_label_2
_geom_angle_atom_site_label_3
_geom_angle
O1 Si1 N5 107.78(10)
O1 Si1 N3 111.23(10)
N5 Si1 N3 116.63(11)
O1 Si1 N4 114.96(11)
N5 Si1 N4 113.62(10)
N3 Si1 N4 92.26(10)
Si1 O1 H1 114(3)
C1 N1 C3 119.58(18)
C1 N1 B1 107.83(18)
C3 N1 B1 132.25(19)
C2 N2 B1 109.49(18)
C2 N2 C15 122.09(19)
B1 N2 C15 128.13(19)
C27 N3 C29 119.6(2)
C27 N3 Si1 108.51(18)
C29 N3 Si1 129.74(17)
C28 N4 C33 118.8(2)
C28 N4 Si1 108.25(18)
C33 N4 Si1 131.14(17)
B1 N5 Si1 139.63(17)
B1 N5 H5 109(3)
Si1 N5 H5 111(3)
C2 C1 N1 109.8(2)
C2 C1 H1A 125.1
N1 C1 H1A 125.1
C1 C2 N2 108.8(2)
C1 C2 H2 125.6
N2 C2 H2 125.6
C8 C3 C4 121.3(2)
C8 C3 N1 119.2(2)
C4 C3 N1 119.5(2)
C5 C4 C3 117.9(3)
C5 C4 C9 119.5(2)
C3 C4 C9 122.6(2)
C6 C5 C4 121.3(3)
C6 C5 H5A 119.3
C4 C5 H5A 119.3
C5 C6 C7 120.5(2)
C5 C6 H6 119.7
C7 C6 H6 119.7
C6 C7 C8 121.0(3)
C6 C7 H7 119.5
C8 C7 H7 119.5
C7 C8 C3 117.9(2)
C7 C8 C12 120.6(3)
C3 C8 C12 121.5(2)
C4 C9 C10 112.5(3)
C4 C9 C11 110.9(2)
C10 C9 C11 109.5(3)
C4 C9 H9 107.9
C10 C9 H9 107.9
C11 C9 H9 107.9
C9 C10 H10A 109.5
C9 C10 H10B 109.5
H10A C10 H10B 109.5
C9 C10 H10C 109.5
H10A C10 H10C 109.5
H10B C10 H10C 109.5
C9 C11 H11A 109.5
C9 C11 H11B 109.5
H11A C11 H11B 109.5
C9 C11 H11C 109.5
H11A C11 H11C 109.5
H11B C11 H11C 109.5
C13 C12 C8 111.1(2)
C13 C12 C14 110.5(3)
C8 C12 C14 113.5(3)
C13 C12 H12 107.1
C8 C12 H12 107.1
C14 C12 H12 107.1
C12 C13 H13A 109.5
C12 C13 H13B 109.5
H13A C13 H13B 109.5
C12 C13 H13C 109.5
H13A C13 H13C 109.5
H13B C13 H13C 109.5
C12 C14 H14A 109.5
C12 C14 H14B 109.5
H14A C14 H14B 109.5
C12 C14 H14C 109.5
H14A C14 H14C 109.5
H14B C14 H14C 109.5
C16 C15 C20 121.7(2)
C16 C15 N2 119.3(2)
C20 C15 N2 119.0(2)
C15 C16 C17 117.8(2)
C15 C16 C21 121.9(2)
C17 C16 C21 120.3(2)
C18 C17 C16 121.2(3)
C18 C17 H17 119.4
C16 C17 H17 119.4
C17 C18 C19 120.2(2)
C17 C18 H18 119.9
C19 C18 H18 119.9
C18 C19 C20 121.1(3)
C18 C19 H19 119.5
C20 C19 H19 119.5
C19 C20 C15 118.0(2)
C19 C20 C24 121.1(2)
C15 C20 C24 120.8(2)
C16 C21 C22 112.1(2)
C16 C21 C23 110.1(2)
C22 C21 C23 111.1(2)
C16 C21 H21 107.7
C22 C21 H21 107.7
C23 C21 H21 107.7
C21 C22 H22A 109.5
C21 C22 H22B 109.5
H22A C22 H22B 109.5
C21 C22 H22C 109.5
H22A C22 H22C 109.5
H22B C22 H22C 109.5
C21 C23 H23A 109.5
C21 C23 H23B 109.5
H23A C23 H23B 109.5
C21 C23 H23C 109.5
H23A C23 H23C 109.5
H23B C23 H23C 109.5
C20 C24 C26 114.0(2)
C20 C24 C25 109.5(2)
C26 C24 C25 110.2(2)
C20 C24 H24 107.6
C26 C24 H24 107.6
C25 C24 H24 107.6
C24 C25 H25A 109.5
C24 C25 H25B 109.5
H25A C25 H25B 109.5
C24 C25 H25C 109.5
H25A C25 H25C 109.5
H25B C25 H25C 109.5
C24 C26 H26A 109.5
C24 C26 H26B 109.5
H26A C26 H26B 109.5
C24 C26 H26C 109.5
H26A C26 H26C 109.5
H26B C26 H26C 109.5
C28 C27 N3 114.3(2)
C28 C27 H27 122.8
N3 C27 H27 122.8
C27 C28 N4 114.5(2)
C27 C28 H28 122.7
N4 C28 H28 122.7
N3 C29 C32 108.1(2)
N3 C29 C30 110.0(2)
C32 C29 C30 110.0(3)
N3 C29 C31 110.3(2)
C32 C29 C31 108.1(3)
C30 C29 C31 110.3(2)
C29 C30 H30A 109.5
C29 C30 H30B 109.5
H30A C30 H30B 109.5
C29 C30 H30C 109.5
H30A C30 H30C 109.5
H30B C30 H30C 109.5
C29 C31 H31A 109.5
C29 C31 H31B 109.5
H31A C31 H31B 109.5
C29 C31 H31C 109.5
H31A C31 H31C 109.5
H31B C31 H31C 109.5
C29 C32 H32A 109.5
C29 C32 H32B 109.5
H32A C32 H32B 109.5
C29 C32 H32C 109.5
H32A C32 H32C 109.5
H32B C32 H32C 109.5
N4 C33 C36 108.3(2)
N4 C33 C35 109.8(2)
C36 C33 C35 112.1(3)
N4 C33 C34 110.1(2)
C36 C33 C34 107.0(3)
C35 C33 C34 109.5(2)
C33 C34 H34A 109.5
C33 C34 H34B 109.5
H34A C34 H34B 109.5
C33 C34 H34C 109.5
H34A C34 H34C 109.5
H34B C34 H34C 109.5
C33 C35 H35A 109.5
C33 C35 H35B 109.5
H35A C35 H35B 109.5
C33 C35 H35C 109.5
H35A C35 H35C 109.5
H35B C35 H35C 109.5
C33 C36 H36A 109.5
C33 C36 H36B 109.5
H36A C36 H36B 109.5
C33 C36 H36C 109.5
H36A C36 H36C 109.5
H36B C36 H36C 109.5
N2 B1 N5 122.7(2)
N2 B1 N1 104.08(19)
N5 B1 N1 133.2(2)

loop_
_geom_bond_atom_site_label_1
_geom_bond_atom_site_label_2
_geom_bond_distance
Si1 O1 1.6301(18)
Si1 N5 1.715(2)
Si1 N3 1.729(2)
Si1 N4 1.732(2)
O1 H1 0.86(2)
N1 C1 1.415(3)
N1 C3 1.427(3)
N1 B1 1.449(3)
N2 C2 1.403(3)
N2 B1 1.433(3)
N2 C15 1.437(3)
N3 C27 1.410(3)
N3 C29 1.468(3)
N4 C28 1.410(3)
N4 C33 1.479(3)
N5 B1 1.445(3)
N5 H5 0.98(5)
C1 C2 1.342(3)
C1 H1A 0.9500
C2 H2 0.9500
C3 C8 1.410(4)
C3 C4 1.413(4)
C4 C5 1.403(4)
C4 C9 1.517(4)
C5 C6 1.371(5)
C5 H5A 0.9500
C6 C7 1.382(5)
C6 H6 0.9500
C7 C8 1.406(4)
C7 H7 0.9500
C8 C12 1.529(4)
C9 C10 1.537(4)
C9 C11 1.542(4)
C9 H9 1.0000
C10 H10A 0.9800
C10 H10B 0.9800
C10 H10C 0.9800
C11 H11A 0.9800
C11 H11B 0.9800
C11 H11C 0.9800
C12 C13 1.527(4)
C12 C14 1.532(4)
C12 H12 1.0000
C13 H13A 0.9800
C13 H13B 0.9800
C13 H13C 0.9800
C14 H14A 0.9800
C14 H14B 0.9800
C14 H14C 0.9800
C15 C16 1.402(4)
C15 C20 1.404(4)
C16 C17 1.404(3)
C16 C21 1.520(4)
C17 C18 1.372(4)
C17 H17 0.9500
C18 C19 1.385(4)
C18 H18 0.9500
C19 C20 1.394(3)
C19 H19 0.9500
C20 C24 1.520(4)
C21 C22 1.533(4)
C21 C23 1.534(4)
C21 H21 1.0000
C22 H22A 0.9800
C22 H22B 0.9800
C22 H22C 0.9800
C23 H23A 0.9800
C23 H23B 0.9800
C23 H23C 0.9800
C24 C26 1.529(4)
C24 C25 1.534(4)
C24 H24 1.0000
C25 H25A 0.9800
C25 H25B 0.9800
C25 H25C 0.9800
C26 H26A 0.9800
C26 H26B 0.9800
C26 H26C 0.9800
C27 C28 1.329(4)
C27 H27 0.9500
C28 H28 0.9500
C29 C32 1.531(4)
C29 C30 1.534(4)
C29 C31 1.534(4)
C30 H30A 0.9800
C30 H30B 0.9800
C30 H30C 0.9800
C31 H31A 0.9800
C31 H31B 0.9800
C31 H31C 0.9800
C32 H32A 0.9800
C32 H32B 0.9800
C32 H32C 0.9800
C33 C36 1.523(4)
C33 C35 1.526(4)
C33 C34 1.530(4)
C34 H34A 0.9800
C34 H34B 0.9800
C34 H34C 0.9800
C35 H35A 0.9800
C35 H35B 0.9800
C35 H35C 0.9800
C36 H36A 0.9800
C36 H36B 0.9800
C36 H36C 0.9800

loop_
_geom_torsion_atom_site_label_1
_geom_torsion_atom_site_label_2
_geom_torsion_atom_site_label_3
_geom_torsion_atom_site_label_4
_geom_torsion
O1 Si1 N3 C27 105.07(18)
N5 Si1 N3 C27 -130.79(17)
N4 Si1 N3 C27 -12.86(18)
O1 Si1 N3 C29 -57.8(3)
N5 Si1 N3 C29 66.3(3)
N4 Si1 N3 C29 -175.7(2)
O1 Si1 N4 C28 -101.59(19)
N5 Si1 N4 C28 133.58(18)
N3 Si1 N4 C28 13.12(19)
O1 Si1 N4 C33 62.2(3)
N5 Si1 N4 C33 -62.6(3)
N3 Si1 N4 C33 177.0(2)
O1 Si1 N5 B1 26.5(3)
N3 Si1 N5 B1 -99.4(3)
N4 Si1 N5 B1 155.1(3)
C3 N1 C1 C2 -173.4(2)
B1 N1 C1 C2 0.7(3)
N1 C1 C2 N2 -0.3(3)
B1 N2 C2 C1 -0.2(3)
C15 N2 C2 C1 174.0(2)
C1 N1 C3 C8 104.3(3)
B1 N1 C3 C8 -68.1(3)
C1 N1 C3 C4 -74.9(3)
B1 N1 C3 C4 112.7(3)
C8 C3 C4 C5 1.9(4)
N1 C3 C4 C5 -179.0(2)
C8 C3 C4 C9 -177.6(2)
N1 C3 C4 C9 1.6(3)
C3 C4 C5 C6 0.4(4)
C9 C4 C5 C6 179.9(3)
C4 C5 C6 C7 -2.0(4)
C5 C6 C7 C8 1.4(4)
C6 C7 C8 C3 0.8(4)
C6 C7 C8 C12 -179.2(2)
C4 C3 C8 C7 -2.5(3)
N1 C3 C8 C7 178.4(2)
C4 C3 C8 C12 177.6(2)
N1 C3 C8 C12 -1.6(3)
C5 C4 C9 C10 45.7(3)
C3 C4 C9 C10 -134.9(3)
C5 C4 C9 C11 -77.4(3)
C3 C4 C9 C11 102.1(3)
C7 C8 C12 C13 104.1(3)
C3 C8 C12 C13 -75.9(3)
C7 C8 C12 C14 -21.1(3)
C3 C8 C12 C14 158.8(2)
C2 N2 C15 C16 85.4(3)
B1 N2 C15 C16 -101.6(3)
C2 N2 C15 C20 -94.0(3)
B1 N2 C15 C20 79.1(3)
C20 C15 C16 C17 0.2(4)
N2 C15 C16 C17 -179.1(2)
C20 C15 C16 C21 179.5(2)
N2 C15 C16 C21 0.1(3)
C15 C16 C17 C18 0.1(4)
C21 C16 C17 C18 -179.1(3)
C16 C17 C18 C19 -0.4(4)
C17 C18 C19 C20 0.4(4)
C18 C19 C20 C15 -0.1(4)
C18 C19 C20 C24 176.8(2)
C16 C15 C20 C19 -0.2(3)
N2 C15 C20 C19 179.1(2)
C16 C15 C20 C24 -177.1(2)
N2 C15 C20 C24 2.2(3)
C15 C16 C21 C22 126.4(3)
C17 C16 C21 C22 -54.4(3)
C15 C16 C21 C23 -109.3(3)
C17 C16 C21 C23 69.9(3)
C19 C20 C24 C26 33.9(3)
C15 C20 C24 C26 -149.3(2)
C19 C20 C24 C25 -90.1(3)
C15 C20 C24 C25 86.6(3)
C29 N3 C27 C28 174.3(2)
Si1 N3 C27 C28 9.4(3)
N3 C27 C28 N4 0.6(4)
C33 N4 C28 C27 -176.4(2)
Si1 N4 C28 C27 -10.3(3)
C27 N3 C29 C32 172.6(2)
Si1 N3 C29 C32 -26.1(3)
C27 N3 C29 C30 -67.3(3)
Si1 N3 C29 C30 94.0(3)
C27 N3 C29 C31 54.6(3)
Si1 N3 C29 C31 -144.1(2)
C28 N4 C33 C36 -164.1(3)
Si1 N4 C33 C36 33.5(3)
C28 N4 C33 C35 73.2(3)
Si1 N4 C33 C35 -89.2(3)
C28 N4 C33 C34 -47.4(3)
Si1 N4 C33 C34 150.2(2)
C2 N2 B1 N5 179.9(2)
C15 N2 B1 N5 6.1(4)
C2 N2 B1 N1 0.7(2)
C15 N2 B1 N1 -173.1(2)
Si1 N5 B1 N2 160.4(2)
Si1 N5 B1 N1 -20.6(5)
C1 N1 B1 N2 -0.8(2)
C3 N1 B1 N2 172.3(2)
C1 N1 B1 N5 -180.0(3)
C3 N1 B1 N5 -6.9(4)

loop_
_twin_individual_id
_twin_individual_mass_fraction_refined
_oxdiff_twin_reflns_isolated
_oxdiff_twin_reflns_overlapped
_twin_individual_twin_lattice_type
_twin_individual_twin_matrix_11
_twin_individual_twin_matrix_12
_twin_individual_twin_matrix_13
_twin_individual_twin_matrix_21
_twin_individual_twin_matrix_22
_twin_individual_twin_matrix_23
_twin_individual_twin_matrix_31
_twin_individual_twin_matrix_32
_twin_individual_twin_matrix_33
1 0.5005 29041 9563 ref 1.0000 0.0000 0.0000 0.0000 1.0000 0.0000 0.0000 0.0000 1.0000
2 0.4995 0 9563 nmt -0.1736 -0.0014 0.8261 0.0015 -0.9997 -0.0028 1.1743 0.0015 0.1733
